data_4319574
loop_
_publ_author_name
'Olivier J. Dautel'
'Marc Fourmigu\'e'

_publ_section_title
;
 Stabilization of Isolated Mixed-Valence Trimers in a Novel Nickel
 Dithiolene Complex with CF2 Substituents
;
_journal_name_full 'Inorganic Chemistry'
_journal_page_first 2083
_journal_page_last 2087
_journal_paper_doi 10.1021/ic0013835
_journal_volume 40
_journal_year 2001
_chemical_formula_moiety 3(C10H8F8NiS8),3(C6H4S4),CH2Cl2
_chemical_formula_sum 'C49 H36 Cl2 F12 Ni3 S36'
_chemical_formula_weight 2253.97
_chemical_name_common '[(F4Ni)3 (TTF)3,CH2Cl2]'
_chemical_name_systematic
; 
 ? 
;
_space_group_IT_number 2
_symmetry_cell_setting triclinic
_symmetry_space_group_name_Hall '-P 1'
_symmetry_space_group_name_H-M 'P -1'
_atom_sites_solution_hydrogens geom
_atom_sites_solution_primary direct
_atom_sites_solution_secondary difmap
_audit_creation_method SHELXL-97
_cell_angle_alpha 91.10(3)
_cell_angle_beta 110.78(3)
_cell_angle_gamma 116.01(3)
_cell_formula_units_Z 1
_cell_length_a 12.330(3)
_cell_length_b 12.726(3)
_cell_length_c 15.706(3)
_cell_measurement_reflns_used 5000
_cell_measurement_temperature 293(2)
_cell_measurement_theta_max 25.85
_cell_measurement_theta_min 1.85
_cell_volume 2025.5(12)
_computing_cell_refinement 'Select, cell (STOE-IPDS)'
_computing_data_collection 'Expose (STOE-IPDS)'
_computing_data_reduction 'integrate (STOE-IPDS)'
_computing_structure_refinement 'SHELXL-97 (Sheldrick, 1997)'
_computing_structure_solution 'SHELXS-97 (Sheldrick, 1990)'
_diffrn_ambient_temperature 293(2)
_diffrn_detector_area_resol_mean 6.66
_diffrn_measured_fraction_theta_full 0.928
_diffrn_measured_fraction_theta_max 0.928
_diffrn_measurement_device_type STOE-IPDS
_diffrn_measurement_method 'Oscillation, phi inc.=1.6'
_diffrn_radiation_monochromator graphite
_diffrn_radiation_source 'fine-focus sealed tube'
_diffrn_radiation_type MoK\a
_diffrn_radiation_wavelength 0.71073
_diffrn_reflns_av_R_equivalents 0.0653
_diffrn_reflns_av_sigmaI/netI 0.1714
_diffrn_reflns_limit_h_max 13
_diffrn_reflns_limit_h_min -15
_diffrn_reflns_limit_k_max 15
_diffrn_reflns_limit_k_min -15
_diffrn_reflns_limit_l_max 19
_diffrn_reflns_limit_l_min 0
_diffrn_reflns_number 19853
_diffrn_reflns_theta_full 25.94
_diffrn_reflns_theta_max 25.94
_diffrn_reflns_theta_min 1.82
_exptl_absorpt_coefficient_mu 1.749
_exptl_absorpt_correction_T_max 0.9642
_exptl_absorpt_correction_T_min 0.7826
_exptl_absorpt_correction_type numerical
_exptl_absorpt_process_details 'Faceit, STOE-IPDS'
_exptl_crystal_colour black
_exptl_crystal_density_diffrn 1.848
_exptl_crystal_density_meas ?
_exptl_crystal_density_method 'not measured'
_exptl_crystal_description platelet
_exptl_crystal_F_000 1132
_exptl_crystal_size_max 0.22
_exptl_crystal_size_mid 0.12
_exptl_crystal_size_min 0.02
_refine_diff_density_max 0.940
_refine_diff_density_min -0.372
_refine_diff_density_rms 0.090
_refine_ls_extinction_method none
_refine_ls_goodness_of_fit_ref 0.897
_refine_ls_hydrogen_treatment mixed
_refine_ls_matrix_type full
_refine_ls_number_parameters 461
_refine_ls_number_reflns 7360
_refine_ls_number_restraints 0
_refine_ls_restrained_S_all 0.897
_refine_ls_R_factor_all 0.1241
_refine_ls_R_factor_gt 0.0450
_refine_ls_shift/su_max 0.000
_refine_ls_shift/su_mean 0.000
_refine_ls_structure_factor_coef Fsqd
_refine_ls_weighting_details
; calc 
 [0.00000+1.00000exp(3.00(sin\q/\l)^2^)]/ 
   [\s^2^(Fo^2^)+0.0000+3.0000*P+(0.0264P)^2^+0.0000sin\q/\l] 
 where P = 0.33333Fo^2^ + 0.66667Fc^2^ 
;
_refine_ls_weighting_scheme calc
_refine_ls_wR_factor_gt 0.0975
_refine_ls_wR_factor_ref 0.1256
_reflns_number_gt 3076
_reflns_number_total 7360
_reflns_threshold_expression >2sigma(I)
_cod_data_source_file ic0013835_2.cif
_cod_data_source_block doe36bmer
_cod_depositor_comments
;
The following automatic conversions were performed:

'_exptl_crystal_density_meas' value 'not measured' was changed to '?'
- the value is perceived as not measured.

Automatic conversion script
Id: cif_fix_values 3008 2015-01-20 13:52:24Z robertas 
;
_cod_original_cell_volume 2025.3(7)
_cod_database_code 4319574

loop_
_symmetry_equiv_pos_as_xyz
'x, y, z'
'-x, -y, -z'

loop_
_atom_site_label
_atom_site_type_symbol
_atom_site_fract_x
_atom_site_fract_y
_atom_site_fract_z
_atom_site_U_iso_or_equiv
_atom_site_adp_type
_atom_site_occupancy
_atom_site_symmetry_multiplicity
_atom_site_calc_flag
_atom_site_refinement_flags
_atom_site_disorder_assembly
_atom_site_disorder_group
Ni1 Ni 0.5000 0.5000 0.5000 0.0333(3) Uani 1 2 d S . .
S1 S 0.35738(18) 0.5253(2) 0.39101(13) 0.0416(5) Uani 1 1 d . . .
S2 S 0.61180(18) 0.5218(2) 0.41904(14) 0.0423(5) Uani 1 1 d . . .
S4 S 0.3257(2) 0.5888(2) 0.20699(15) 0.0483(5) Uani 1 1 d . . .
S3 S 0.6040(2) 0.5882(2) 0.23955(15) 0.0478(5) Uani 1 1 d . . .
C1 C 0.4131(7) 0.5524(7) 0.3056(5) 0.0375(18) Uani 1 1 d . . .
C2 C 0.5306(6) 0.5518(7) 0.3184(5) 0.0355(18) Uani 1 1 d . . .
C3 C 0.4888(8) 0.4659(7) 0.1406(5) 0.046(2) Uani 1 1 d . . .
H3A H 0.5354 0.4586 0.1044 0.055 Uiso 1 1 calc R . .
H3B H 0.4566 0.3926 0.1630 0.055 Uiso 1 1 calc R . .
C4 C 0.3718(8) 0.4783(7) 0.0773(5) 0.0437(19) Uani 1 1 d . . .
C5 C 0.2730(8) 0.4692(8) 0.1147(6) 0.050(2) Uani 1 1 d . . .
H5A H 0.2449 0.3951 0.1369 0.060 Uiso 1 1 calc R . .
H5B H 0.1964 0.4634 0.0636 0.060 Uiso 1 1 calc R . .
F1 F 0.4127(5) 0.5800(4) 0.0448(3) 0.0587(13) Uani 1 1 d . . .
F2 F 0.3081(5) 0.3889(5) -0.0004(3) 0.0666(14) Uani 1 1 d . . .
Ni2 Ni 0.67972(9) 0.85661(9) 0.45947(7) 0.0366(2) Uani 1 1 d . . .
S5 S 0.55729(18) 0.83406(19) 0.53380(14) 0.0437(5) Uani 1 1 d . . .
S6 S 0.54640(19) 0.8912(2) 0.34763(14) 0.0435(5) Uani 1 1 d . . .
S7 S 0.5430(2) 0.9734(2) 0.17300(15) 0.0476(5) Uani 1 1 d . . .
S8 S 0.82016(19) 0.96014(19) 0.21572(14) 0.0456(5) Uani 1 1 d . . .
S9 S 0.80455(19) 0.88104(19) 0.38749(14) 0.0426(5) Uani 1 1 d . . .
S10 S 0.81757(19) 0.82784(19) 0.57172(14) 0.0423(5) Uani 1 1 d . . .
S11 S 0.8403(2) 0.7728(2) 0.75698(14) 0.0461(5) Uani 1 1 d . . .
S12 S 0.56602(19) 0.7825(2) 0.71859(15) 0.0489(5) Uani 1 1 d . . .
C6 C 0.6180(7) 0.9257(7) 0.2694(5) 0.0376(18) Uani 1 1 d . . .
C7 C 0.4945(8) 0.8612(8) 0.0769(5) 0.047(2) Uani 1 1 d . . .
H7A H 0.4592 0.7839 0.0936 0.056 Uiso 1 1 calc R . .
H7B H 0.4234 0.8619 0.0246 0.056 Uiso 1 1 calc R . .
C8 C 0.5978(8) 0.8718(8) 0.0459(5) 0.047(2) Uani 1 1 d . . .
C9 C 0.7068(8) 0.8503(8) 0.1091(5) 0.045(2) Uani 1 1 d . . .
H9A H 0.7569 0.8458 0.0747 0.054 Uiso 1 1 calc R . .
H9B H 0.6674 0.7730 0.1249 0.054 Uiso 1 1 calc R . .
C10 C 0.7329(7) 0.9215(7) 0.2874(5) 0.0376(17) Uani 1 1 d . . .
C11 C 0.7526(7) 0.8011(7) 0.6541(5) 0.0390(18) Uani 1 1 d . . .
C12 C 0.9024(7) 0.9076(8) 0.8367(5) 0.046(2) Uani 1 1 d . . .
H12A H 0.9804 0.9183 0.8892 0.055 Uiso 1 1 calc R . .
H12B H 0.9293 0.9742 0.8061 0.055 Uiso 1 1 calc R . .
C13 C 0.8067(8) 0.9117(8) 0.8727(6) 0.049(2) Uani 1 1 d . . .
C14 C 0.6849(8) 0.9150(8) 0.8079(6) 0.050(2) Uani 1 1 d . . .
H14A H 0.7118 0.9825 0.7781 0.060 Uiso 1 1 calc R . .
H14B H 0.6420 0.9291 0.8446 0.060 Uiso 1 1 calc R . .
C15 C 0.6367(7) 0.8024(7) 0.6373(5) 0.0418(19) Uani 1 1 d . . .
F3 F 0.7698(5) 0.8205(5) 0.9176(3) 0.0646(14) Uani 1 1 d . . .
F4 F 0.8745(5) 1.0139(5) 0.9408(4) 0.0769(17) Uani 1 1 d . . .
F5 F 0.5372(5) 0.7905(5) -0.0368(3) 0.0631(14) Uani 1 1 d . . .
F6 F 0.6514(5) 0.9795(5) 0.0226(3) 0.0632(14) Uani 1 1 d . . .
S13 S 0.9631(2) 0.6487(2) 0.51895(18) 0.0600(6) Uani 1 1 d . . .
S14 S 1.20446(19) 0.6377(2) 0.55312(19) 0.0627(7) Uani 1 1 d . . .
C16 C 1.0356(7) 0.5619(7) 0.5152(6) 0.048(2) Uani 1 1 d . . .
C17 C 1.2162(9) 0.7742(8) 0.5775(7) 0.068(3) Uani 1 1 d . . .
H17 H 1.2978 0.8428 0.6013 0.081 Uiso 1 1 calc R . .
C18 C 1.1070(9) 0.7809(8) 0.5620(7) 0.069(3) Uani 1 1 d . . .
H18 H 1.1084 0.8535 0.5738 0.083 Uiso 1 1 calc R . .
S15 S 0.9809(2) 1.5829(2) 0.73496(19) 0.0619(7) Uani 1 1 d . . .
S16 S 0.8075(2) 1.2950(2) 0.65850(19) 0.0645(7) Uani 1 1 d . . .
S17 S 1.0496(2) 1.2813(2) 0.6954(2) 0.0678(7) Uani 1 1 d . . .
S18 S 1.2207(2) 1.5653(2) 0.7723(2) 0.0731(8) Uani 1 1 d . . .
C19 C 1.0502(7) 1.4904(8) 0.7322(6) 0.056(2) Uani 1 1 d . . .
C20 C 0.9785(8) 1.3713(7) 0.6994(7) 0.055(2) Uani 1 1 d . . .
C21 C 0.7959(9) 1.1579(8) 0.6345(7) 0.066(3) Uani 1 1 d . . .
H21 H 0.7140 1.0896 0.6098 0.079 Uiso 1 1 calc R . .
C22 C 0.9030(9) 1.1505(8) 0.6513(7) 0.064(3) Uani 1 1 d . . .
H22 H 0.9004 1.0772 0.6398 0.077 Uiso 1 1 calc R . .
C23 C 1.2373(9) 1.7032(8) 0.7992(7) 0.067(3) Uani 1 1 d . . .
H23 H 1.3199 1.7704 0.8270 0.081 Uiso 1 1 calc R . .
C24 C 1.1249(5) 1.7107(5) 0.7784(3) 0.064(3) Uani 1 1 d . . .
H24 H 1.1273 1.7842 0.7877 0.077 Uiso 1 1 calc R . .
Cl1 Cl 0.0064(5) 0.7385(5) 0.1014(3) 0.127(3) Uani 0.50 1 d PR . .
Cl2 Cl 0.1255(5) 0.6627(5) -0.0029(3) 0.172(5) Uani 0.50 1 d PR . .
C25 C 0.1333(5) 0.7415(5) 0.0963(3) 0.083(6) Uiso 0.50 1 d PR . .

loop_
_atom_site_aniso_label
_atom_site_aniso_U_11
_atom_site_aniso_U_22
_atom_site_aniso_U_33
_atom_site_aniso_U_23
_atom_site_aniso_U_13
_atom_site_aniso_U_12
Ni1 0.0282(6) 0.0358(8) 0.0319(8) 0.0017(6) 0.0068(6) 0.0164(6)
S1 0.0350(10) 0.0615(14) 0.0345(11) 0.0077(10) 0.0106(8) 0.0308(10)
S2 0.0347(10) 0.0573(14) 0.0409(12) 0.0087(10) 0.0130(9) 0.0288(10)
S4 0.0559(12) 0.0633(15) 0.0384(12) 0.0139(10) 0.0165(10) 0.0407(12)
S3 0.0396(10) 0.0558(14) 0.0475(13) 0.0083(10) 0.0213(9) 0.0196(10)
C1 0.038(4) 0.034(4) 0.041(5) 0.003(3) 0.015(3) 0.019(3)
C2 0.030(4) 0.038(4) 0.038(4) -0.003(3) 0.011(3) 0.018(3)
C3 0.068(5) 0.048(5) 0.038(5) 0.009(4) 0.028(4) 0.037(5)
C4 0.053(4) 0.037(5) 0.035(4) 0.007(4) 0.017(4) 0.017(4)
C5 0.042(4) 0.046(5) 0.045(5) 0.010(4) 0.012(4) 0.012(4)
F1 0.079(3) 0.050(3) 0.053(3) 0.024(2) 0.032(3) 0.031(3)
F2 0.088(4) 0.055(3) 0.038(3) -0.004(2) 0.016(3) 0.027(3)
Ni2 0.0415(5) 0.0335(6) 0.0302(5) 0.0025(4) 0.0141(4) 0.0146(5)
S5 0.0388(10) 0.0482(13) 0.0359(11) 0.0069(9) 0.0134(9) 0.0155(10)
S6 0.0427(10) 0.0486(13) 0.0408(12) 0.0083(10) 0.0188(9) 0.0215(10)
S7 0.0618(12) 0.0443(13) 0.0484(13) 0.0166(10) 0.0228(10) 0.0343(11)
S8 0.0408(10) 0.0488(13) 0.0433(12) 0.0082(10) 0.0199(9) 0.0159(10)
S9 0.0473(11) 0.0488(13) 0.0366(11) 0.0094(9) 0.0181(9) 0.0259(10)
S10 0.0486(11) 0.0463(13) 0.0378(11) 0.0084(9) 0.0201(9) 0.0252(10)
S11 0.0581(12) 0.0506(14) 0.0402(12) 0.0125(10) 0.0214(10) 0.0333(11)
S12 0.0394(10) 0.0576(15) 0.0419(12) 0.0077(10) 0.0204(9) 0.0138(10)
C6 0.043(4) 0.031(4) 0.045(5) 0.007(3) 0.020(4) 0.020(4)
C7 0.055(5) 0.051(5) 0.033(4) 0.012(4) 0.015(4) 0.026(4)
C8 0.064(5) 0.039(5) 0.038(5) 0.013(4) 0.029(4) 0.020(4)
C9 0.056(5) 0.052(5) 0.037(4) 0.008(4) 0.023(4) 0.029(4)
C10 0.046(4) 0.032(4) 0.033(4) 0.004(3) 0.014(3) 0.019(4)
C11 0.044(4) 0.037(5) 0.036(4) 0.007(3) 0.016(3) 0.019(4)
C12 0.040(4) 0.052(5) 0.042(5) 0.006(4) 0.019(4) 0.017(4)
C13 0.052(5) 0.047(5) 0.038(5) 0.003(4) 0.014(4) 0.019(4)
C14 0.061(5) 0.055(6) 0.047(5) 0.012(4) 0.026(4) 0.034(5)
C15 0.034(4) 0.037(5) 0.039(5) 0.004(4) 0.007(3) 0.011(3)
F3 0.080(3) 0.084(4) 0.046(3) 0.026(3) 0.035(3) 0.044(3)
F4 0.074(3) 0.083(4) 0.050(3) -0.022(3) 0.005(3) 0.035(3)
F5 0.070(3) 0.080(4) 0.035(3) 0.000(3) 0.015(2) 0.038(3)
F6 0.075(3) 0.072(4) 0.065(3) 0.042(3) 0.041(3) 0.042(3)
S13 0.0453(11) 0.0452(13) 0.0868(18) 0.0007(12) 0.0183(12) 0.0264(11)
S14 0.0331(10) 0.0450(13) 0.0912(18) -0.0042(12) 0.0106(11) 0.0152(10)
C16 0.036(4) 0.036(4) 0.068(6) 0.000(4) 0.016(4) 0.017(4)
C17 0.052(5) 0.038(5) 0.084(7) -0.007(5) 0.010(5) 0.012(4)
C18 0.059(6) 0.037(5) 0.095(8) 0.003(5) 0.015(5) 0.023(5)
S15 0.0437(11) 0.0442(13) 0.0886(18) -0.0013(12) 0.0152(12) 0.0229(10)
S16 0.0401(11) 0.0435(14) 0.0942(19) -0.0051(13) 0.0185(12) 0.0145(10)
S17 0.0506(12) 0.0434(14) 0.103(2) 0.0027(13) 0.0193(13) 0.0272(11)
S18 0.0343(10) 0.0467(14) 0.117(2) 0.0041(14) 0.0097(13) 0.0187(10)
C19 0.029(4) 0.056(6) 0.070(6) -0.002(5) 0.005(4) 0.021(4)
C20 0.043(4) 0.038(5) 0.077(6) -0.001(4) 0.019(4) 0.018(4)
C21 0.052(5) 0.044(6) 0.083(7) -0.008(5) 0.026(5) 0.009(4)
C22 0.066(6) 0.029(5) 0.085(7) 0.003(5) 0.023(5) 0.018(4)
C23 0.046(5) 0.038(5) 0.081(7) -0.004(5) 0.009(5) 0.004(4)
C24 0.064(6) 0.033(5) 0.080(7) 0.003(5) 0.020(5) 0.019(4)
Cl1 0.124(6) 0.118(6) 0.094(5) 0.016(5) 0.029(4) 0.033(5)
Cl2 0.101(6) 0.275(14) 0.105(6) 0.044(7) 0.037(5) 0.063(7)

loop_
_atom_type_symbol
_atom_type_description
_atom_type_scat_dispersion_real
_atom_type_scat_dispersion_imag
_atom_type_scat_source
C C 0.0033 0.0016 'International Tables Vol C Tables 4.2.6.8 and 6.1.1.4'
H H 0.0000 0.0000 'International Tables Vol C Tables 4.2.6.8 and 6.1.1.4'
F F 0.0171 0.0103 'International Tables Vol C Tables 4.2.6.8 and 6.1.1.4'
S S 0.1246 0.1234 'International Tables Vol C Tables 4.2.6.8 and 6.1.1.4'
Cl Cl 0.1484 0.1585 'International Tables Vol C Tables 4.2.6.8 and 6.1.1.4'
Ni Ni 0.3393 1.1124 'International Tables Vol C Tables 4.2.6.8 and 6.1.1.4'

loop_
_geom_angle_atom_site_label_1
_geom_angle_atom_site_label_2
_geom_angle_atom_site_label_3
_geom_angle
_geom_angle_site_symmetry_1
_geom_angle_site_symmetry_3
_geom_angle_publ_flag
S1 Ni1 S1 179.999(1) . 2_666 ?
S1 Ni1 S2 89.02(8) . 2_666 ?
S1 Ni1 S2 90.98(8) 2_666 2_666 ?
S1 Ni1 S2 90.98(8) . . ?
S1 Ni1 S2 89.02(8) 2_666 . ?
S2 Ni1 S2 180.00(13) 2_666 . ?
C1 S1 Ni1 105.6(3) . . ?
C2 S2 Ni1 105.5(2) . . ?
C1 S4 C5 103.1(4) . . ?
C2 S3 C3 102.5(4) . . ?
C2 C1 S1 119.1(6) . . ?
C2 C1 S4 122.3(6) . . ?
S1 C1 S4 118.5(4) . . ?
C1 C2 S2 118.6(6) . . ?
C1 C2 S3 123.5(6) . . ?
S2 C2 S3 117.7(4) . . ?
C4 C3 S3 114.8(5) . . ?
F1 C4 F2 104.2(6) . . ?
F1 C4 C5 110.0(7) . . ?
F2 C4 C5 107.9(7) . . ?
F1 C4 C3 110.3(7) . . ?
F2 C4 C3 106.3(6) . . ?
C5 C4 C3 117.3(7) . . ?
C4 C5 S4 116.8(6) . . ?
S9 Ni2 S10 87.18(8) . . ?
S9 Ni2 S6 92.01(9) . . ?
S10 Ni2 S6 178.16(10) . . ?
S9 Ni2 S5 179.03(10) . . ?
S10 Ni2 S5 92.16(9) . . ?
S6 Ni2 S5 88.64(9) . . ?
C15 S5 Ni2 103.6(3) . . ?
C6 S6 Ni2 104.3(3) . . ?
C6 S7 C7 103.1(4) . . ?
C10 S8 C9 103.2(4) . . ?
C10 S9 Ni2 103.8(3) . . ?
C11 S10 Ni2 104.4(3) . . ?
C11 S11 C12 100.7(4) . . ?
C15 S12 C14 101.5(4) . . ?
C10 C6 S6 119.4(6) . . ?
C10 C6 S7 123.6(6) . . ?
S6 C6 S7 116.9(4) . . ?
C8 C7 S7 116.7(6) . . ?
F6 C8 F5 104.0(6) . . ?
F6 C8 C7 110.3(7) . . ?
F5 C8 C7 107.7(7) . . ?
F6 C8 C9 109.0(7) . . ?
F5 C8 C9 106.7(6) . . ?
C7 C8 C9 118.2(7) . . ?
C8 C9 S8 116.2(5) . . ?
C6 C10 S9 120.4(6) . . ?
C6 C10 S8 124.3(6) . . ?
S9 C10 S8 115.3(4) . . ?
C15 C11 S10 119.9(6) . . ?
C15 C11 S11 122.9(6) . . ?
S10 C11 S11 117.2(4) . . ?
C13 C12 S11 114.7(6) . . ?
F3 C13 F4 104.9(7) . . ?
F3 C13 C12 109.6(7) . . ?
F4 C13 C12 107.1(7) . . ?
F3 C13 C14 108.5(7) . . ?
F4 C13 C14 105.5(6) . . ?
C12 C13 C14 120.1(7) . . ?
C13 C14 S12 115.5(6) . . ?
C11 C15 S5 119.9(6) . . ?
C11 C15 S12 123.4(6) . . ?
S5 C15 S12 116.6(4) . . ?
C18 S13 C16 95.3(4) . . ?
C17 S14 C16 94.3(4) . . ?
C16 C16 S13 122.9(7) 2_766 . ?
C16 C16 S14 121.7(7) 2_766 . ?
S13 C16 S14 115.4(4) . . ?
C18 C17 S14 118.8(7) . . ?
C17 C18 S13 116.3(7) . . ?
C24 S15 C19 95.5(3) . . ?
C21 S16 C20 94.3(4) . . ?
C22 S17 C20 94.9(4) . . ?
C23 S18 C19 95.4(4) . . ?
C20 C19 S18 122.4(6) . . ?
C20 C19 S15 123.4(6) . . ?
S18 C19 S15 114.1(5) . . ?
C19 C20 S17 122.6(6) . . ?
C19 C20 S16 123.0(6) . . ?
S17 C20 S16 114.4(5) . . ?
C22 C21 S16 119.1(7) . . ?
C21 C22 S17 117.3(7) . . ?
C24 C23 S18 117.0(6) . . ?
C23 C24 S15 117.8(5) . . ?
Cl1 C25 Cl2 121.8 . . ?

loop_
_geom_bond_atom_site_label_1
_geom_bond_atom_site_label_2
_geom_bond_distance
_geom_bond_site_symmetry_2
_geom_bond_publ_flag
Ni1 S1 2.123(2) . ?
Ni1 S1 2.123(2) 2_666 ?
Ni1 S2 2.125(2) 2_666 ?
Ni1 S2 2.125(2) . ?
S1 C1 1.690(8) . ?
S2 C2 1.697(8) . ?
S4 C1 1.748(8) . ?
S4 C5 1.794(8) . ?
S3 C2 1.737(8) . ?
S3 C3 1.804(8) . ?
C1 C2 1.393(9) . ?
C3 C4 1.510(10) . ?
C4 F1 1.350(9) . ?
C4 F2 1.373(9) . ?
C4 C5 1.492(11) . ?
Ni2 S9 2.138(2) . ?
Ni2 S10 2.139(2) . ?
Ni2 S6 2.144(2) . ?
Ni2 S5 2.147(2) . ?
S5 C15 1.733(8) . ?
S6 C6 1.713(8) . ?
S7 C6 1.746(8) . ?
S7 C7 1.789(8) . ?
S8 C10 1.756(8) . ?
S8 C9 1.802(8) . ?
S9 C10 1.721(8) . ?
S10 C11 1.716(8) . ?
S11 C11 1.741(8) . ?
S11 C12 1.783(8) . ?
S12 C15 1.750(8) . ?
S12 C14 1.800(9) . ?
C6 C10 1.368(9) . ?
C7 C8 1.473(11) . ?
C8 F6 1.358(9) . ?
C8 F5 1.377(9) . ?
C8 C9 1.501(11) . ?
C11 C15 1.366(10) . ?
C12 C13 1.497(10) . ?
C13 F3 1.359(10) . ?
C13 F4 1.375(9) . ?
C13 C14 1.505(11) . ?
S13 C18 1.710(10) . ?
S13 C16 1.711(7) . ?
S14 C17 1.703(9) . ?
S14 C16 1.719(8) . ?
C16 C16 1.393(15) 2_766 ?
C17 C18 1.321(12) . ?
S15 C24 1.682(6) . ?
S15 C19 1.739(8) . ?
S16 C21 1.709(9) . ?
S16 C20 1.738(8) . ?
S17 C22 1.717(9) . ?
S17 C20 1.733(8) . ?
S18 C23 1.702(9) . ?
S18 C19 1.733(8) . ?
C19 C20 1.348(11) . ?
C21 C22 1.299(12) . ?
C23 C24 1.354(10) . ?
Cl1 C25 1.5782 . ?
Cl2 C25 1.7875 . ?
